data_1554976
loop_
_publ_author_name
'Zhu, Yingzu'
'Li, Yinghua'
'Xiang, Shiqun'
'Fan, Weibin'
'Jin, Jiang'
'Huang, Deguang'

_publ_section_title
;
 Utilization of nitriles as the nitrogen source: practical and economical
 construction of 4-aminopyrimidine and \b-enaminonitrile skeletons
;
_journal_issue 17
_journal_name_full 'Organic Chemistry Frontiers'
_journal_page_first 3071
_journal_paper_doi 10.1039/C9QO00619B
_journal_volume 6
_journal_year 2019
_chemical_formula_moiety 'C15 H13 N3'
_chemical_formula_sum 'C15 H13 N3'
_chemical_formula_weight 235.28
_space_group_IT_number 29
_space_group_name_Hall 'P 2c -2ac'
_space_group_name_H-M_alt 'P c a 21'
_symmetry_cell_setting orthorhombic
_symmetry_space_group_name_Hall 'P 2c -2ac'
_symmetry_space_group_name_H-M 'P c a 21'
_atom_sites_solution_hydrogens geom
_atom_sites_solution_primary direct
_atom_sites_solution_secondary difmap
_audit_creation_method SHELXL-97
_audit_update_record
;
2019-06-25 deposited with the CCDC.	2019-07-10 downloaded from the CCDC.
;
_cell_angle_alpha 90.00
_cell_angle_beta 90.00
_cell_angle_gamma 90.00
_cell_formula_units_Z 4
_cell_length_a 12.9687(3)
_cell_length_b 13.0705(3)
_cell_length_c 7.1800(2)
_cell_measurement_reflns_used 4469
_cell_measurement_temperature 100(2)
_cell_measurement_theta_max 73.1210
_cell_measurement_theta_min 4.7770
_cell_volume 1217.06(5)
_computing_cell_refinement 'CrysAlisPro 1.171.39.46 (Rigaku OD, 2018)'
_computing_data_collection 'CrysAlisPro 1.171.39.46 (Rigaku OD, 2018)'
_computing_data_reduction 'CrysAlisPro 1.171.39.46 (Rigaku OD, 2018)'
_computing_molecular_graphics 'Bruker SHELXTL'
_computing_publication_material 'Bruker SHELXTL'
_computing_structure_refinement 'SHELXL-97 (Sheldrick, 1997)'
_computing_structure_solution 'SHELXS-97 (Sheldrick, 1990)'
_diffrn_ambient_temperature 100(2)
_diffrn_detector_area_resol_mean 10.5594
_diffrn_measured_fraction_theta_full 0.996
_diffrn_measured_fraction_theta_max 0.996
_diffrn_measurement_device_type 'SuperNova, Dual, Cu at home/near, Atlas'
_diffrn_measurement_method '\w scans'
_diffrn_radiation_monochromator Mirror
_diffrn_radiation_source 'SuperNova (Cu) X-ray Source'
_diffrn_radiation_type CuK\a
_diffrn_radiation_wavelength 1.54184
_diffrn_reflns_av_R_equivalents 0.0164
_diffrn_reflns_av_sigmaI/netI 0.0167
_diffrn_reflns_limit_h_max 15
_diffrn_reflns_limit_h_min -15
_diffrn_reflns_limit_k_max 15
_diffrn_reflns_limit_k_min -14
_diffrn_reflns_limit_l_max 8
_diffrn_reflns_limit_l_min -8
_diffrn_reflns_number 6331
_diffrn_reflns_theta_full 69.96
_diffrn_reflns_theta_max 69.96
_diffrn_reflns_theta_min 3.38
_exptl_absorpt_coefficient_mu 0.617
_exptl_absorpt_correction_T_max 0.9639
_exptl_absorpt_correction_T_min 0.9132
_exptl_absorpt_correction_type multi-scan
_exptl_absorpt_process_details
; 
CrysAlisPro 1.171.39.46 (Rigaku Oxford Diffraction, 2018) 
Empirical absorption correction using spherical harmonics, 
 implemented in SCALE3 ABSPACK scaling algorithm. 
;
_exptl_crystal_colour colourless
_exptl_crystal_density_diffrn 1.284
_exptl_crystal_density_method 'not measured'
_exptl_crystal_description prism
_exptl_crystal_F_000 496
_exptl_crystal_size_max 0.15
_exptl_crystal_size_mid 0.10
_exptl_crystal_size_min 0.06
_refine_diff_density_max 0.124
_refine_diff_density_min -0.207
_refine_diff_density_rms 0.046
_refine_ls_abs_structure_details 'Flack H D (1983), Acta Cryst. A39, 876-881'
_refine_ls_abs_structure_Flack -0.3(4)
_refine_ls_extinction_method none
_refine_ls_goodness_of_fit_ref 1.075
_refine_ls_hydrogen_treatment mixed
_refine_ls_matrix_type full
_refine_ls_number_parameters 163
_refine_ls_number_reflns 2150
_refine_ls_number_restraints 1
_refine_ls_restrained_S_all 1.075
_refine_ls_R_factor_all 0.0291
_refine_ls_R_factor_gt 0.0286
_refine_ls_shift/su_max 0.000
_refine_ls_shift/su_mean 0.000
_refine_ls_structure_factor_coef Fsqd
_refine_ls_weighting_details 'calc w=1/[\s^2^(Fo^2^)+(0.0482P)^2^+0.1608P] where P=(Fo^2^+2Fc^2^)/3'
_refine_ls_weighting_scheme calc
_refine_ls_wR_factor_gt 0.0755
_refine_ls_wR_factor_ref 0.0758
_reflns_number_gt 2108
_reflns_number_total 2150
_reflns_threshold_expression >2sigma(I)
_cod_data_source_file c9qo00619b2.cif
_cod_data_source_block Compound4ag
_cod_depositor_comments
;
The following automatic conversions were performed:

data item '_symmetry_cell_setting' value 'Orthorhombic' was changed
to 'orthorhombic' in accordance with the
/home/saulius/struct/COD-crude-data/automatic-downloads/DataCite-retrospective/RSC/depositions/lib/dictionaries/cif_core.dic
dictionary named 'cif_core.dic' version 2.4.2 last updated on
2011-04-26.

Automatic conversion script
Id: cif_fix_values 6909 2019-04-08 15:41:33Z antanas 
;
_cod_original_cell_volume 1217.05(5)
_cod_original_sg_symbol_H-M Pca21
_cod_database_code 1554976

loop_
_symmetry_equiv_pos_as_xyz
'x, y, z'
'-x, -y, z+1/2'
'-x+1/2, y, z+1/2'
'x+1/2, -y, z'

loop_
_atom_site_label
_atom_site_type_symbol
_atom_site_fract_x
_atom_site_fract_y
_atom_site_fract_z
_atom_site_U_iso_or_equiv
_atom_site_adp_type
_atom_site_occupancy
_atom_site_symmetry_multiplicity
_atom_site_calc_flag
_atom_site_refinement_flags
N1 N 0.59397(9) 0.79037(9) 1.00983(17) 0.0243(3) Uani 1 1 d .
N2 N 0.46298(9) 0.78381(9) 0.38812(17) 0.0240(3) Uani 1 1 d .
H2A H 0.5060 0.7481 0.3190 0.029 Uiso 1 1 calc R
H2B H 0.4055 0.8075 0.3395 0.029 Uiso 1 1 calc R
N3 N 0.22855(8) 0.88194(8) 0.76091(17) 0.0207(2) Uani 1 1 d .
C1 C 0.58279(9) 0.78238(9) 0.8510(2) 0.0189(3) Uani 1 1 d .
C2 C 0.57259(10) 0.76832(10) 0.65514(19) 0.0182(3) Uani 1 1 d .
C3 C 0.65658(10) 0.70983(9) 0.5546(2) 0.0201(3) Uani 1 1 d .
H3B H 0.7226 0.7224 0.6198 0.024 Uiso 1 1 calc R
H3A H 0.6632 0.7384 0.4274 0.024 Uiso 1 1 calc R
C4 C 0.64143(10) 0.59452(10) 0.53821(18) 0.0187(3) Uani 1 1 d .
C5 C 0.72133(10) 0.53585(11) 0.46480(19) 0.0222(3) Uani 1 1 d .
H5A H 0.7834 0.5682 0.4265 0.027 Uiso 1 1 calc R
C6 C 0.71133(11) 0.43057(11) 0.4469(2) 0.0259(3) Uani 1 1 d .
H6A H 0.7663 0.3914 0.3963 0.031 Uiso 1 1 calc R
C7 C 0.62125(11) 0.38243(10) 0.5028(2) 0.0247(3) Uani 1 1 d .
H7A H 0.6144 0.3103 0.4913 0.030 Uiso 1 1 calc R
C8 C 0.54128(11) 0.44027(10) 0.5754(2) 0.0241(3) Uani 1 1 d .
H8A H 0.4793 0.4076 0.6137 0.029 Uiso 1 1 calc R
C9 C 0.55107(10) 0.54588(10) 0.5928(2) 0.0212(3) Uani 1 1 d .
H9A H 0.4957 0.5849 0.6422 0.025 Uiso 1 1 calc R
C10 C 0.48522(10) 0.80214(9) 0.5684(2) 0.0183(3) Uani 1 1 d .
C11 C 0.40594(10) 0.86420(9) 0.66720(19) 0.0171(3) Uani 1 1 d .
C12 C 0.42749(10) 0.96156(10) 0.7348(2) 0.0212(3) Uani 1 1 d .
H12A H 0.4952 0.9889 0.7266 0.025 Uiso 1 1 calc R
C13 C 0.34857(10) 1.01808(10) 0.8143(2) 0.0230(3) Uani 1 1 d .
H13A H 0.3613 1.0848 0.8615 0.028 Uiso 1 1 calc R
C14 C 0.25099(11) 0.97593(9) 0.8239(2) 0.0222(3) Uani 1 1 d .
H14A H 0.1972 1.0155 0.8777 0.027 Uiso 1 1 calc R
C15 C 0.30545(10) 0.82798(9) 0.68471(18) 0.0178(3) Uani 1 1 d .
H15A H 0.2906 0.7612 0.6400 0.021 Uiso 1 1 calc R

loop_
_atom_site_aniso_label
_atom_site_aniso_U_11
_atom_site_aniso_U_22
_atom_site_aniso_U_33
_atom_site_aniso_U_23
_atom_site_aniso_U_13
_atom_site_aniso_U_12
N1 0.0225(6) 0.0279(6) 0.0225(6) -0.0008(5) -0.0016(5) 0.0030(5)
N2 0.0211(6) 0.0319(6) 0.0190(6) -0.0063(5) -0.0014(5) 0.0068(5)
N3 0.0214(6) 0.0240(5) 0.0169(5) 0.0021(5) 0.0019(5) 0.0004(4)
C1 0.0141(6) 0.0161(6) 0.0263(8) 0.0010(6) 0.0001(5) 0.0005(4)
C2 0.0185(6) 0.0165(6) 0.0195(7) -0.0004(5) 0.0004(5) -0.0015(5)
C3 0.0178(6) 0.0209(6) 0.0217(7) 0.0003(6) 0.0022(5) 0.0016(5)
C4 0.0211(6) 0.0206(6) 0.0144(6) 0.0007(5) -0.0017(5) 0.0030(5)
C5 0.0219(6) 0.0272(7) 0.0175(6) 0.0010(6) 0.0036(5) 0.0030(5)
C6 0.0307(7) 0.0271(7) 0.0201(6) -0.0015(6) 0.0017(6) 0.0096(5)
C7 0.0334(8) 0.0191(6) 0.0214(7) -0.0005(6) -0.0026(6) 0.0030(5)
C8 0.0256(7) 0.0238(6) 0.0230(7) 0.0020(6) -0.0007(6) -0.0019(5)
C9 0.0211(6) 0.0232(6) 0.0194(7) -0.0006(6) 0.0005(5) 0.0034(5)
C10 0.0189(6) 0.0166(5) 0.0193(6) -0.0009(5) 0.0019(5) -0.0021(5)
C11 0.0198(6) 0.0174(6) 0.0140(6) 0.0027(5) -0.0014(5) 0.0016(4)
C12 0.0194(6) 0.0215(6) 0.0228(7) -0.0006(6) -0.0003(5) -0.0019(5)
C13 0.0277(7) 0.0174(6) 0.0238(7) -0.0024(6) -0.0003(6) 0.0015(5)
C14 0.0249(6) 0.0233(6) 0.0185(6) 0.0020(6) 0.0038(6) 0.0056(5)
C15 0.0210(6) 0.0168(6) 0.0156(6) 0.0010(5) -0.0005(5) -0.0012(5)

loop_
_atom_type_symbol
_atom_type_description
_atom_type_scat_dispersion_real
_atom_type_scat_dispersion_imag
_atom_type_scat_source
C C 0.0181 0.0091 'International Tables Vol C Tables 4.2.6.8 and 6.1.1.4'
H H 0.0000 0.0000 'International Tables Vol C Tables 4.2.6.8 and 6.1.1.4'
N N 0.0311 0.0180 'International Tables Vol C Tables 4.2.6.8 and 6.1.1.4'

loop_
_geom_angle_atom_site_label_1
_geom_angle_atom_site_label_2
_geom_angle_atom_site_label_3
_geom_angle
C10 N2 H2A 120.0
C10 N2 H2B 120.0
H2A N2 H2B 120.0
C15 N3 C14 117.31(11)
N1 C1 C2 177.10(14)
C10 C2 C1 119.02(12)
C10 C2 C3 122.86(12)
C1 C2 C3 117.98(12)
C2 C3 C4 116.31(11)
C2 C3 H3B 108.2
C4 C3 H3B 108.2
C2 C3 H3A 108.2
C4 C3 H3A 108.2
H3B C3 H3A 107.4
C9 C4 C5 118.83(12)
C9 C4 C3 122.63(11)
C5 C4 C3 118.54(12)
C6 C5 C4 120.75(13)
C6 C5 H5A 119.6
C4 C5 H5A 119.6
C7 C6 C5 120.13(12)
C7 C6 H6A 119.9
C5 C6 H6A 119.9
C8 C7 C6 119.48(12)
C8 C7 H7A 120.3
C6 C7 H7A 120.3
C7 C8 C9 120.44(13)
C7 C8 H8A 119.8
C9 C8 H8A 119.8
C4 C9 C8 120.36(13)
C4 C9 H9A 119.8
C8 C9 H9A 119.8
N2 C10 C2 123.89(12)
N2 C10 C11 113.99(12)
C2 C10 C11 122.12(12)
C12 C11 C15 117.90(12)
C12 C11 C10 121.73(12)
C15 C11 C10 120.27(11)
C13 C12 C11 118.91(12)
C13 C12 H12A 120.5
C11 C12 H12A 120.5
C14 C13 C12 118.98(12)
C14 C13 H13A 120.5
C12 C13 H13A 120.5
N3 C14 C13 123.17(12)
N3 C14 H14A 118.4
C13 C14 H14A 118.4
N3 C15 C11 123.73(12)
N3 C15 H15A 118.1
C11 C15 H15A 118.1

loop_
_geom_bond_atom_site_label_1
_geom_bond_atom_site_label_2
_geom_bond_distance
N1 C1 1.1542(19)
N2 C10 1.3477(18)
N2 H2A 0.8800
N2 H2B 0.8800
N3 C15 1.3384(17)
N3 C14 1.3411(17)
C1 C2 1.4244(19)
C2 C10 1.3664(19)
C2 C3 1.5141(17)
C3 C4 1.5244(17)
C3 H3B 0.9900
C3 H3A 0.9900
C4 C9 1.3897(19)
C4 C5 1.3926(18)
C5 C6 1.3881(19)
C5 H5A 0.9500
C6 C7 1.386(2)
C6 H6A 0.9500
C7 C8 1.385(2)
C7 H7A 0.9500
C8 C9 1.3917(19)
C8 H8A 0.9500
C9 H9A 0.9500
C10 C11 1.4893(18)
C11 C12 1.3903(18)
C11 C15 1.3922(17)
C12 C13 1.3854(19)
C12 H12A 0.9500
C13 C14 1.382(2)
C13 H13A 0.9500
C14 H14A 0.9500
C15 H15A 0.9500

loop_
_geom_torsion_atom_site_label_1
_geom_torsion_atom_site_label_2
_geom_torsion_atom_site_label_3
_geom_torsion_atom_site_label_4
_geom_torsion
N1 C1 C2 C10 157(3)
N1 C1 C2 C3 -19(3)
C10 C2 C3 C4 -85.23(16)
C1 C2 C3 C4 90.54(15)
C2 C3 C4 C9 7.03(19)
C2 C3 C4 C5 -173.26(12)
C9 C4 C5 C6 -0.3(2)
C3 C4 C5 C6 -179.97(13)
C4 C5 C6 C7 -0.2(2)
C5 C6 C7 C8 0.4(2)
C6 C7 C8 C9 -0.1(2)
C5 C4 C9 C8 0.5(2)
C3 C4 C9 C8 -179.81(13)
C7 C8 C9 C4 -0.3(2)
C1 C2 C10 N2 -173.09(12)
C3 C2 C10 N2 2.6(2)
C1 C2 C10 C11 7.49(18)
C3 C2 C10 C11 -176.78(11)
N2 C10 C11 C12 -114.90(14)
C2 C10 C11 C12 64.57(17)
N2 C10 C11 C15 61.30(16)
C2 C10 C11 C15 -119.23(14)
C15 C11 C12 C13 -0.6(2)
C10 C11 C12 C13 175.72(13)
C11 C12 C13 C14 0.0(2)
C15 N3 C14 C13 -0.4(2)
C12 C13 C14 N3 0.5(2)
C14 N3 C15 C11 -0.2(2)
C12 C11 C15 N3 0.7(2)
C10 C11 C15 N3 -175.61(12)
